data_1551550
loop_
_publ_author_name
'MIKURIYA, Masahiro'
'KAWAUCHI, Shun'
'YOSHIOKA, Daisuke'
'MITSUHASHI, Ryoji'
'HANDA, Makoto'

_publ_section_title
;
 Crystal Structure of Mixed-metal Complex of Paddle-wheel-type Dinuclear
 Ruthenium(II,III) Carboxylate and Tetracyanidopalladate(II)
;
_journal_issue 0
_journal_name_full 'X-ray Structure Analysis Online'
_journal_page_first 37
_journal_paper_doi 10.2116/xraystruct.34.37
_journal_volume 34
_journal_year 2018
_chemical_formula_moiety 'C28 H40 N4 O16 Pd Ru4'
_chemical_formula_sum 'C28 H40 N4 O16 Pd Ru4'
_chemical_formula_weight 1199.32
_space_group_crystal_system triclinic
_space_group_IT_number 2
_space_group_name_Hall '-P 1'
_space_group_name_H-M_alt 'P -1'
_symmetry_space_group_name_Hall '-P 1'
_symmetry_space_group_name_H-M 'P -1'
_atom_sites_solution_hydrogens geom
_audit_creation_method SHELXL-2018/1
_cell_angle_alpha 90.007(3)
_cell_angle_beta 90.634(3)
_cell_angle_gamma 108.285(2)
_cell_formula_units_Z 2
_cell_length_a 9.8123(16)
_cell_length_b 11.961(2)
_cell_length_c 17.645(3)
_cell_measurement_reflns_used 1326
_cell_measurement_temperature 90(2)
_cell_measurement_theta_max 24.82
_cell_measurement_theta_min 2.35
_cell_volume 1966.2(6)
_computing_cell_refinement 'Bruker SAINT'
_computing_data_collection 'Bruker APEX'
_computing_data_reduction 'Bruker SAINT'
_computing_publication_material 'SHELXL-2018/1 (Sheldrick, 2018)'
_computing_structure_refinement 'SHELXL-2018/1 (Sheldrick, 2018)'
_computing_structure_solution 'SHELXT 2014/5 (Sheldrick, 2014)'
_diffrn_ambient_temperature 90(2)
_diffrn_measured_fraction_theta_full 0.993
_diffrn_measured_fraction_theta_max 0.979
_diffrn_measurement_device_type 'Bruker APEX CCD'
_diffrn_measurement_method '\f and \w scans'
_diffrn_radiation_type MoK\a
_diffrn_radiation_wavelength 0.71073
_diffrn_reflns_av_R_equivalents 0.0598
_diffrn_reflns_av_unetI/netI 0.1532
_diffrn_reflns_Laue_measured_fraction_full 0.993
_diffrn_reflns_Laue_measured_fraction_max 0.979
_diffrn_reflns_limit_h_max 12
_diffrn_reflns_limit_h_min -12
_diffrn_reflns_limit_k_max 15
_diffrn_reflns_limit_k_min -15
_diffrn_reflns_limit_l_max 22
_diffrn_reflns_limit_l_min -13
_diffrn_reflns_number 12508
_diffrn_reflns_point_group_measured_fraction_full 0.993
_diffrn_reflns_point_group_measured_fraction_max 0.979
_diffrn_reflns_theta_full 25.242
_diffrn_reflns_theta_max 27.500
_diffrn_reflns_theta_min 2.129
_exptl_absorpt_coefficient_mu 2.021
_exptl_absorpt_correction_T_max 0.980
_exptl_absorpt_correction_T_min 0.906
_exptl_absorpt_correction_type multi-scan
_exptl_absorpt_process_details SADABS
_exptl_crystal_colour brown
_exptl_crystal_density_diffrn 2.026
_exptl_crystal_description platelet
_exptl_crystal_F_000 1172
_exptl_crystal_size_max 0.050
_exptl_crystal_size_mid 0.050
_exptl_crystal_size_min 0.010
_refine_diff_density_max 2.387
_refine_diff_density_min -1.702
_refine_diff_density_rms 0.271
_refine_ls_extinction_method none
_refine_ls_goodness_of_fit_ref 1.077
_refine_ls_hydrogen_treatment constr
_refine_ls_matrix_type full
_refine_ls_number_parameters 533
_refine_ls_number_reflns 8847
_refine_ls_number_restraints 186
_refine_ls_restrained_S_all 1.068
_refine_ls_R_factor_all 0.1431
_refine_ls_R_factor_gt 0.0788
_refine_ls_shift/su_max 0.001
_refine_ls_shift/su_mean 0.000
_refine_ls_structure_factor_coef Fsqd
_refine_ls_weighting_details 'w=1/[\s^2^(Fo^2^)+(0.0382P)^2^+13.5461P] where P=(Fo^2^+2Fc^2^)/3'
_refine_ls_weighting_scheme calc
_refine_ls_wR_factor_gt 0.1270
_refine_ls_wR_factor_ref 0.1499
_reflns_Friedel_coverage 0.000
_reflns_number_gt 5599
_reflns_number_total 8847
_reflns_threshold_expression 'I > 2\s(I)'
_cod_data_source_file 34_37_1.txt
_cod_data_source_block shelx
_cod_database_code 1551550
_shelx_shelxl_version_number 2018/1
_shelx_space_group_comment
;
The symmetry employed for this shelxl refinement is uniquely defined
by the following loop, which should always be used as a source of
symmetry information in preference to the above space-group names.
They are only intended as comments.
;
_shelx_estimated_absorpt_t_min 0.906
_shelx_estimated_absorpt_t_max 0.980

loop_
_space_group_symop_operation_xyz
'x, y, z'
'-x, -y, -z'

loop_
_atom_site_label
_atom_site_type_symbol
_atom_site_fract_x
_atom_site_fract_y
_atom_site_fract_z
_atom_site_U_iso_or_equiv
_atom_site_adp_type
_atom_site_occupancy
_atom_site_site_symmetry_order
_atom_site_calc_flag
_atom_site_refinement_flags_posn
_atom_site_refinement_flags_adp
_atom_site_refinement_flags_occupancy
_atom_site_disorder_assembly
_atom_site_disorder_group
Ru1 Ru 0.36050(9) 0.27884(7) 0.31363(5) 0.0115(2) Uani 1 1 d . . . . .
Ru2 Ru 0.27445(9) 0.32183(7) 0.20052(5) 0.0121(2) Uani 1 1 d . . . . .
O1 O 0.1574(8) 0.2221(6) 0.3523(4) 0.0146(17) Uani 1 1 d . U . . .
C1 C 0.0549(12) 0.2273(9) 0.3085(6) 0.014(2) Uani 1 1 d . U . . .
O2 O 0.0717(8) 0.2603(6) 0.2409(4) 0.0180(18) Uani 1 1 d . U . . .
C2 C -0.0938(12) 0.1969(10) 0.3405(6) 0.019(3) Uani 1 1 d . U . . .
H2 H -0.105248 0.137174 0.380780 0.023 Uiso 1 1 calc R U . . .
H2A H -0.165413 0.162715 0.300006 0.023 Uiso 1 1 calc R U . . .
C3 C -0.1207(12) 0.3056(10) 0.3731(7) 0.025(3) Uani 1 1 d . . . . .
H3 H -0.049269 0.339922 0.412824 0.038 Uiso 1 1 calc R U . . .
H3A H -0.217109 0.283548 0.394662 0.038 Uiso 1 1 calc R U . . .
H3B H -0.113194 0.363520 0.332746 0.038 Uiso 1 1 calc R U . . .
O3 O 0.3759(8) 0.4409(6) 0.3520(4) 0.0146(17) Uani 1 1 d . . . . .
O4 O 0.2893(8) 0.4825(6) 0.2416(4) 0.0169(18) Uani 1 1 d . . . . .
C4 C 0.3337(12) 0.5103(10) 0.3090(7) 0.021(3) Uani 1 1 d . . . . .
C5 C 0.3348(13) 0.6260(10) 0.3404(7) 0.025(3) Uani 1 1 d . U . . .
H5A H 0.293924 0.613348 0.391922 0.030 Uiso 0.56(2) 1 calc R U P A 5
H5B H 0.435749 0.677032 0.345449 0.030 Uiso 0.56(2) 1 calc R U P A 5
H5C H 0.372157 0.688743 0.302403 0.030 Uiso 0.44(2) 1 calc R U P A 6
H5D H 0.397265 0.645617 0.386125 0.030 Uiso 0.44(2) 1 calc R U P A 6
C6 C 0.257(3) 0.6876(18) 0.2961(14) 0.031(5) Uani 0.56(2) 1 d . U P A 5
H6 H 0.288660 0.693242 0.243483 0.047 Uiso 0.56(2) 1 calc R U P A 5
H6A H 0.274213 0.766908 0.316994 0.047 Uiso 0.56(2) 1 calc R U P A 5
H6B H 0.153645 0.644491 0.297914 0.047 Uiso 0.56(2) 1 calc R U P A 5
C6B C 0.175(3) 0.616(3) 0.361(2) 0.037(6) Uani 0.44(2) 1 d . U P A 6
H6C H 0.133968 0.546431 0.392704 0.055 Uiso 0.44(2) 1 calc R U P A 6
H6D H 0.117582 0.609857 0.314835 0.055 Uiso 0.44(2) 1 calc R U P A 6
H6E H 0.174507 0.686786 0.389626 0.055 Uiso 0.44(2) 1 calc R U P A 6
O5 O 0.5626(8) 0.3387(6) 0.2722(4) 0.0169(18) Uani 1 1 d . . . . .
C7 C 0.5791(11) 0.3748(9) 0.2048(6) 0.011(2) Uani 1 1 d . U . . .
O6 O 0.4765(8) 0.3824(6) 0.1617(4) 0.0152(17) Uani 1 1 d . . . . .
C8 C 0.7277(12) 0.4072(9) 0.1711(7) 0.019(3) Uani 1 1 d . . . . .
H8 H 0.800808 0.444128 0.210366 0.022 Uiso 1 1 calc R U . . .
H8A H 0.736028 0.464471 0.129512 0.022 Uiso 1 1 calc R U . . .
C9 C 0.7528(13) 0.2962(10) 0.1408(8) 0.032(3) Uani 1 1 d . . . . .
H9 H 0.734350 0.236756 0.180824 0.049 Uiso 1 1 calc R U . . .
H9A H 0.852470 0.314880 0.124198 0.049 Uiso 1 1 calc R U . . .
H9B H 0.687849 0.265518 0.097708 0.049 Uiso 1 1 calc R U . . .
O7 O 0.3457(7) 0.1173(6) 0.2716(4) 0.0139(17) Uani 1 1 d . U . . .
O8 O 0.2626(8) 0.1592(6) 0.1607(4) 0.0149(17) Uani 1 1 d . U . . .
C10 C 0.3023(11) 0.0904(9) 0.2047(6) 0.011(2) Uani 1 1 d . U . . .
C11 C 0.3104(12) -0.0223(9) 0.1718(7) 0.020(3) Uani 1 1 d . U . . .
H11 H 0.225135 -0.056993 0.138871 0.024 Uiso 1 1 calc R U . . .
H11A H 0.307803 -0.078417 0.213392 0.024 Uiso 1 1 calc R U . . .
C12 C 0.4446(12) -0.0062(11) 0.1259(7) 0.025(3) Uani 1 1 d . . . . .
H12 H 0.453754 0.056169 0.088479 0.038 Uiso 1 1 calc R U . . .
H12A H 0.438160 -0.080008 0.099839 0.038 Uiso 1 1 calc R U . . .
H12B H 0.528665 0.015747 0.159816 0.038 Uiso 1 1 calc R U . . .
Ru3 Ru 0.25284(9) 0.14460(8) 0.72709(5) 0.0116(2) Uani 1 1 d . . . . .
Ru4 Ru 0.11653(10) 0.23606(8) 0.79101(5) 0.0135(2) Uani 1 1 d . . . . .
C17 C -0.1480(12) 0.0583(10) 0.6065(6) 0.021(3) Uani 1 1 d . U . . .
H17A H -0.152039 -0.019194 0.585019 0.025 Uiso 0.63(2) 1 calc R U P B 7
H17B H -0.242304 0.051604 0.628845 0.025 Uiso 0.63(2) 1 calc R U P B 7
H17C H -0.190912 0.122117 0.598531 0.025 Uiso 0.37(2) 1 calc R U P B 8
H17D H -0.224352 -0.011820 0.624790 0.025 Uiso 0.37(2) 1 calc R U P B 8
C18 C -0.113(2) 0.149(2) 0.5472(13) 0.046(6) Uani 0.63(2) 1 d . U P B 7
H18 H -0.072673 0.226599 0.570563 0.070 Uiso 0.63(2) 1 calc R U P B 7
H18A H -0.200549 0.145685 0.518694 0.070 Uiso 0.63(2) 1 calc R U P B 7
H18B H -0.042891 0.134154 0.512658 0.070 Uiso 0.63(2) 1 calc R U P B 7
C18B C -0.091(4) 0.028(4) 0.529(2) 0.040(7) Uani 0.37(2) 1 d . U P B 8
H18C H -0.147775 0.045375 0.487560 0.059 Uiso 0.37(2) 1 calc R U P B 8
H18D H -0.098771 -0.055622 0.528169 0.059 Uiso 0.37(2) 1 calc R U P B 8
H18E H 0.009985 0.075658 0.523733 0.059 Uiso 0.37(2) 1 calc R U P B 8
O13 O 0.4209(8) 0.2241(6) 0.7952(4) 0.0145(16) Uani 1 1 d . U . . .
O14 O 0.2883(8) 0.3136(6) 0.8575(4) 0.0184(17) Uani 1 1 d . U . . .
C19 C 0.4057(12) 0.2915(9) 0.8478(6) 0.0132(19) Uani 1 1 d . U . . .
C20 C 0.5280(12) 0.3442(9) 0.9008(6) 0.016(2) Uani 1 1 d . U . . .
H20A H 0.554187 0.431132 0.898818 0.020 Uiso 0.54(3) 1 calc R U P C 1
H20B H 0.612189 0.321841 0.884629 0.020 Uiso 0.54(3) 1 calc R U P C 1
H20C H 0.595726 0.412923 0.875498 0.020 Uiso 0.46(3) 1 calc R U P C 2
H20D H 0.578956 0.285773 0.909374 0.020 Uiso 0.46(3) 1 calc R U P C 2
C21 C 0.490(3) 0.303(2) 0.9816(13) 0.027(5) Uani 0.54(3) 1 d . U P C 1
H21 H 0.400736 0.317202 0.995720 0.040 Uiso 0.54(3) 1 calc R U P C 1
H21A H 0.567762 0.347233 1.016032 0.040 Uiso 0.54(3) 1 calc R U P C 1
H21B H 0.478474 0.218994 0.985268 0.040 Uiso 0.54(3) 1 calc R U P C 1
C21B C 0.492(3) 0.384(3) 0.9764(15) 0.029(6) Uani 0.46(3) 1 d . U P C 2
H21C H 0.455507 0.450298 0.969659 0.043 Uiso 0.46(3) 1 calc R U P C 2
H21D H 0.579153 0.408030 1.008383 0.043 Uiso 0.46(3) 1 calc R U P C 2
H21E H 0.419440 0.318643 1.000761 0.043 Uiso 0.46(3) 1 calc R U P C 2
O15 O 0.1919(7) 0.0090(6) 0.8002(4) 0.0136(17) Uani 1 1 d . . . . .
O16 O 0.0592(7) 0.0990(6) 0.8635(4) 0.0125(16) Uani 1 1 d . . . . .
C22 C 0.1063(12) 0.0124(10) 0.8546(6) 0.016(2) Uani 1 1 d . U . . .
C23 C 0.0675(12) -0.0843(9) 0.9110(6) 0.016(2) Uani 1 1 d . . . . .
H23 H 0.054793 -0.160208 0.884893 0.019 Uiso 1 1 calc R U . . .
H23A H -0.025012 -0.087946 0.934455 0.019 Uiso 1 1 calc R U . . .
C24 C 0.1813(13) -0.0665(11) 0.9721(7) 0.026(3) Uani 1 1 d . . . . .
H24 H 0.271865 -0.066601 0.949260 0.039 Uiso 1 1 calc R U . . .
H24A H 0.151109 -0.130337 1.009101 0.039 Uiso 1 1 calc R U . . .
H24B H 0.194907 0.009132 0.997583 0.039 Uiso 1 1 calc R U . . .
Pd1 Pd 0.500000 0.000000 0.500000 0.0092(3) Uani 1 2 d S . P . .
C25 C 0.4300(11) 0.0402(9) 0.5997(6) 0.013(2) Uani 1 1 d . U . . .
N1 N 0.3844(9) 0.0644(8) 0.6543(5) 0.014(2) Uani 1 1 d . . . . .
C26 C 0.4713(11) 0.1428(9) 0.4524(6) 0.013(2) Uani 1 1 d . . . . .
N2 N 0.4452(10) 0.2169(8) 0.4208(5) 0.018(2) Uani 1 1 d . . . . .
Pd2 Pd 0.000000 0.500000 0.000000 0.0088(3) Uani 1 2 d S . P . .
C27 C 0.1198(11) 0.4233(9) 0.0584(6) 0.013(2) Uani 1 1 d . . . . .
N3 N 0.1838(9) 0.3760(7) 0.0940(5) 0.014(2) Uani 1 1 d . . . . .
C28 C -0.0114(11) 0.3892(9) -0.0870(6) 0.011(2) Uani 1 1 d . . . . .
N4 N -0.0031(9) 0.3289(8) -0.1356(5) 0.017(2) Uani 1 1 d . . . . .
O9 O 0.3062(8) 0.2810(6) 0.6539(4) 0.0169(18) Uani 1 1 d . . . . .
O10 O 0.1723(8) 0.3691(6) 0.7153(4) 0.0163(18) Uani 1 1 d . . . . .
C13 C 0.2515(12) 0.3635(9) 0.6597(6) 0.018(3) Uani 1 1 d . . . . .
C14 C 0.2739(14) 0.4516(11) 0.5983(7) 0.028(3) Uani 1 1 d . U . . .
H14A H 0.181575 0.466072 0.587780 0.033 Uiso 0.55(2) 1 calc R U P D 3
H14B H 0.342550 0.526549 0.616873 0.033 Uiso 0.55(2) 1 calc R U P D 3
H14C H 0.255081 0.522880 0.617884 0.033 Uiso 0.45(2) 1 calc R U P D 4
H14D H 0.375307 0.474698 0.582221 0.033 Uiso 0.45(2) 1 calc R U P D 4
C15 C 0.325(3) 0.422(2) 0.5306(14) 0.040(6) Uani 0.55(2) 1 d . U P D 3
H15 H 0.255330 0.350393 0.509774 0.059 Uiso 0.55(2) 1 calc R U P D 3
H15A H 0.416740 0.407761 0.539895 0.059 Uiso 0.55(2) 1 calc R U P D 3
H15B H 0.338468 0.486507 0.494429 0.059 Uiso 0.55(2) 1 calc R U P D 3
C15D C 0.179(3) 0.406(3) 0.5321(18) 0.042(6) Uani 0.45(2) 1 d . U P D 4
H15C H 0.199025 0.336185 0.511925 0.063 Uiso 0.45(2) 1 calc R U P D 4
H15D H 0.197594 0.466618 0.492865 0.063 Uiso 0.45(2) 1 calc R U P D 4
H15E H 0.078878 0.384424 0.547552 0.063 Uiso 0.45(2) 1 calc R U P D 4
O11 O 0.0841(8) 0.0710(6) 0.6584(4) 0.0177(18) Uani 1 1 d . . . . .
O12 O -0.0496(8) 0.1574(6) 0.7209(4) 0.0184(19) Uani 1 1 d . . . . .
C16 C -0.0328(11) 0.0958(9) 0.6649(6) 0.013(2) Uani 1 1 d . U . . .

loop_
_atom_site_aniso_label
_atom_site_aniso_U_11
_atom_site_aniso_U_22
_atom_site_aniso_U_33
_atom_site_aniso_U_23
_atom_site_aniso_U_13
_atom_site_aniso_U_12
Ru1 0.0158(5) 0.0112(5) 0.0099(4) 0.0013(4) -0.0016(4) 0.0079(4)
Ru2 0.0162(5) 0.0112(5) 0.0116(5) 0.0025(4) -0.0013(4) 0.0084(4)
O1 0.016(4) 0.016(4) 0.014(4) -0.001(3) -0.002(3) 0.008(4)
C1 0.020(5) 0.004(5) 0.017(5) 0.001(4) -0.002(4) 0.005(4)
O2 0.023(4) 0.016(4) 0.018(4) 0.003(4) 0.000(4) 0.011(4)
C2 0.022(6) 0.023(6) 0.017(6) -0.003(5) 0.001(5) 0.013(6)
C3 0.021(7) 0.031(7) 0.029(7) -0.004(6) 0.008(6) 0.016(6)
O3 0.024(4) 0.011(4) 0.013(4) -0.002(3) 0.000(3) 0.010(4)
O4 0.021(4) 0.006(4) 0.023(5) 0.000(3) -0.004(4) 0.003(3)
C4 0.020(7) 0.025(7) 0.022(7) -0.008(5) 0.000(5) 0.011(6)
C5 0.028(7) 0.019(6) 0.032(7) -0.001(5) 0.014(6) 0.012(6)
C6 0.040(11) 0.018(9) 0.043(11) 0.001(9) -0.001(9) 0.019(9)
C6B 0.034(13) 0.023(11) 0.051(13) 0.001(11) 0.008(11) 0.007(10)
O5 0.022(4) 0.019(4) 0.013(4) 0.002(3) -0.001(3) 0.011(4)
C7 0.015(4) 0.007(4) 0.011(4) -0.002(3) 0.003(3) 0.005(3)
O6 0.022(4) 0.012(4) 0.011(4) 0.000(3) 0.002(3) 0.005(4)
C8 0.018(6) 0.004(5) 0.031(7) -0.002(5) 0.000(5) 0.001(5)
C9 0.030(8) 0.016(7) 0.052(10) 0.007(6) 0.028(7) 0.009(6)
O7 0.017(4) 0.012(4) 0.013(4) 0.001(3) -0.003(3) 0.005(3)
O8 0.020(4) 0.015(4) 0.011(4) 0.001(3) -0.002(3) 0.006(4)
C10 0.006(5) 0.008(5) 0.016(5) 0.003(4) -0.006(4) -0.001(4)
C11 0.026(7) 0.010(6) 0.028(7) -0.004(5) -0.005(5) 0.013(5)
C12 0.025(7) 0.030(7) 0.024(7) -0.002(6) 0.005(6) 0.014(6)
Ru3 0.0174(5) 0.0114(5) 0.0086(4) -0.0012(4) -0.0011(4) 0.0083(4)
Ru4 0.0170(5) 0.0134(5) 0.0130(5) -0.0042(4) -0.0019(4) 0.0091(4)
C17 0.025(6) 0.028(7) 0.014(6) -0.002(5) -0.002(5) 0.016(6)
C18 0.019(10) 0.069(13) 0.033(11) 0.010(10) -0.005(9) -0.012(10)
C18B 0.022(12) 0.067(14) 0.022(12) -0.005(12) 0.000(11) 0.002(12)
O13 0.021(4) 0.015(4) 0.010(4) -0.002(3) 0.000(3) 0.010(3)
O14 0.020(4) 0.020(4) 0.017(4) -0.002(3) 0.001(3) 0.008(3)
C19 0.022(4) 0.008(4) 0.008(4) 0.004(3) -0.002(3) 0.001(3)
C20 0.023(5) 0.010(5) 0.014(5) 0.003(4) -0.004(4) 0.001(4)
C21 0.030(9) 0.026(10) 0.016(9) -0.001(8) -0.006(8) -0.001(8)
C21B 0.030(10) 0.027(11) 0.016(10) -0.010(9) -0.002(9) -0.010(9)
O15 0.014(4) 0.005(4) 0.019(4) 0.004(3) 0.003(3) 0.001(3)
O16 0.011(4) 0.007(4) 0.016(4) -0.002(3) 0.005(3) -0.001(3)
C22 0.015(5) 0.017(5) 0.012(5) -0.009(4) -0.002(4) -0.001(4)
C23 0.016(6) 0.017(6) 0.013(6) 0.003(5) 0.003(5) 0.001(5)
C24 0.025(7) 0.031(7) 0.023(7) 0.003(6) -0.001(6) 0.012(6)
Pd1 0.0135(6) 0.0094(6) 0.0069(6) 0.0004(5) 0.0005(5) 0.0068(5)
C25 0.016(5) 0.007(5) 0.017(5) 0.005(4) -0.001(4) 0.003(4)
N1 0.020(5) 0.014(5) 0.013(5) 0.001(4) 0.008(4) 0.011(4)
C26 0.019(6) 0.017(6) 0.007(5) -0.005(5) -0.003(4) 0.013(5)
N2 0.018(5) 0.022(5) 0.017(5) -0.002(4) 0.003(4) 0.010(5)
Pd2 0.0139(6) 0.0070(6) 0.0079(6) 0.0004(5) -0.0013(5) 0.0065(5)
C27 0.014(6) 0.020(6) 0.005(5) 0.006(5) 0.003(4) 0.004(5)
N3 0.015(5) 0.012(5) 0.014(5) 0.003(4) 0.006(4) 0.005(4)
C28 0.011(6) 0.018(6) 0.010(5) -0.003(5) -0.005(4) 0.011(5)
N4 0.014(5) 0.020(5) 0.019(5) -0.004(4) -0.002(4) 0.009(4)
O9 0.024(5) 0.011(4) 0.016(4) -0.003(3) 0.001(4) 0.006(4)
O10 0.024(5) 0.011(4) 0.016(4) -0.003(3) -0.003(4) 0.010(4)
C13 0.025(7) 0.015(6) 0.015(6) -0.011(5) -0.005(5) 0.006(5)
C14 0.036(7) 0.026(7) 0.029(7) 0.005(6) -0.001(6) 0.021(6)
C15 0.049(12) 0.045(12) 0.028(11) 0.015(10) 0.003(10) 0.021(10)
C15D 0.040(13) 0.050(13) 0.037(13) 0.025(11) 0.000(11) 0.017(11)
O11 0.023(5) 0.019(4) 0.015(4) 0.001(4) 0.003(3) 0.013(4)
O12 0.018(4) 0.018(4) 0.024(5) -0.008(4) -0.007(4) 0.013(4)
C16 0.019(5) 0.007(5) 0.015(5) 0.003(4) 0.007(4) 0.007(4)

loop_
_atom_type_symbol
_atom_type_description
_atom_type_scat_dispersion_real
_atom_type_scat_dispersion_imag
_atom_type_scat_source
C C 0.0033 0.0016 'International Tables Vol C Tables 4.2.6.8 and 6.1.1.4'
H H 0.0000 0.0000 'International Tables Vol C Tables 4.2.6.8 and 6.1.1.4'
N N 0.0061 0.0033 'International Tables Vol C Tables 4.2.6.8 and 6.1.1.4'
O O 0.0106 0.0060 'International Tables Vol C Tables 4.2.6.8 and 6.1.1.4'
Ru Ru -1.2594 0.8363 'International Tables Vol C Tables 4.2.6.8 and 6.1.1.4'
Pd Pd -0.9988 1.0072 'International Tables Vol C Tables 4.2.6.8 and 6.1.1.4'

loop_
_geom_angle_atom_site_label_1
_geom_angle_atom_site_label_2
_geom_angle_atom_site_label_3
_geom_angle
_geom_angle_site_symmetry_1
_geom_angle_site_symmetry_3
O3 Ru1 O1 88.6(3) . .
O3 Ru1 O5 90.8(3) . .
O1 Ru1 O5 178.2(3) . .
O3 Ru1 O7 178.2(3) . .
O1 Ru1 O7 92.2(3) . .
O5 Ru1 O7 88.3(3) . .
O3 Ru1 N2 96.4(3) . .
O1 Ru1 N2 91.4(3) . .
O5 Ru1 N2 90.3(3) . .
O7 Ru1 N2 85.2(3) . .
O3 Ru1 Ru2 89.8(2) . .
O1 Ru1 Ru2 89.1(2) . .
O5 Ru1 Ru2 89.3(2) . .
O7 Ru1 Ru2 88.63(19) . .
N2 Ru1 Ru2 173.8(2) . .
O6 Ru2 O4 90.8(3) . .
O6 Ru2 O2 179.3(3) . .
O4 Ru2 O2 89.2(3) . .
O6 Ru2 O8 88.7(3) . .
O4 Ru2 O8 178.8(3) . .
O2 Ru2 O8 91.3(3) . .
O6 Ru2 N3 92.2(3) . .
O4 Ru2 N3 86.6(3) . .
O2 Ru2 N3 88.5(3) . .
O8 Ru2 N3 94.6(3) . .
O6 Ru2 Ru1 89.7(2) . .
O4 Ru2 Ru1 88.9(2) . .
O2 Ru2 Ru1 89.6(2) . .
O8 Ru2 Ru1 89.93(19) . .
N3 Ru2 Ru1 175.2(2) . .
C1 O1 Ru1 118.9(7) . .
O2 C1 O1 123.8(10) . .
O2 C1 C2 117.7(9) . .
O1 C1 C2 118.5(10) . .
C1 O2 Ru2 118.4(7) . .
C1 C2 C3 110.8(9) . .
C1 C2 H2 109.5 . .
C3 C2 H2 109.5 . .
C1 C2 H2A 109.5 . .
C3 C2 H2A 109.5 . .
H2 C2 H2A 108.1 . .
C2 C3 H3 109.5 . .
C2 C3 H3A 109.5 . .
H3 C3 H3A 109.5 . .
C2 C3 H3B 109.5 . .
H3 C3 H3B 109.5 . .
H3A C3 H3B 109.5 . .
C4 O3 Ru1 118.9(7) . .
C4 O4 Ru2 120.1(7) . .
O4 C4 O3 122.2(10) . .
O4 C4 C5 119.5(10) . .
O3 C4 C5 118.2(10) . .
C6 C5 C4 115.2(13) . .
C4 C5 C6B 107.8(14) . .
C6 C5 H5A 108.5 . .
C4 C5 H5A 108.5 . .
C6 C5 H5B 108.5 . .
C4 C5 H5B 108.5 . .
H5A C5 H5B 107.5 . .
C4 C5 H5C 110.2 . .
C6B C5 H5C 110.2 . .
C4 C5 H5D 110.2 . .
C6B C5 H5D 110.2 . .
H5C C5 H5D 108.5 . .
C5 C6 H6 109.5 . .
C5 C6 H6A 109.5 . .
H6 C6 H6A 109.5 . .
C5 C6 H6B 109.5 . .
H6 C6 H6B 109.5 . .
H6A C6 H6B 109.5 . .
C5 C6B H6C 109.5 . .
C5 C6B H6D 109.5 . .
H6C C6B H6D 109.5 . .
C5 C6B H6E 109.5 . .
H6C C6B H6E 109.5 . .
H6D C6B H6E 109.5 . .
C7 O5 Ru1 118.5(7) . .
O5 C7 O6 123.9(10) . .
O5 C7 C8 118.6(9) . .
O6 C7 C8 117.5(10) . .
C7 O6 Ru2 118.5(7) . .
C7 C8 C9 109.0(9) . .
C7 C8 H8 109.9 . .
C9 C8 H8 109.9 . .
C7 C8 H8A 109.9 . .
C9 C8 H8A 109.9 . .
H8 C8 H8A 108.3 . .
C8 C9 H9 109.5 . .
C8 C9 H9A 109.5 . .
H9 C9 H9A 109.5 . .
C8 C9 H9B 109.5 . .
H9 C9 H9B 109.5 . .
H9A C9 H9B 109.5 . .
C10 O7 Ru1 120.1(6) . .
C10 O8 Ru2 118.1(7) . .
O7 C10 O8 123.2(9) . .
O7 C10 C11 119.1(8) . .
O8 C10 C11 117.4(9) . .
C10 C11 C12 112.8(10) . .
C10 C11 H11 109.0 . .
C12 C11 H11 109.0 . .
C10 C11 H11A 109.0 . .
C12 C11 H11A 109.0 . .
H11 C11 H11A 107.8 . .
C11 C12 H12 109.5 . .
C11 C12 H12A 109.5 . .
H12 C12 H12A 109.5 . .
C11 C12 H12B 109.5 . .
H12 C12 H12B 109.5 . .
H12A C12 H12B 109.5 . .
O11 Ru3 O13 177.9(3) . .
O11 Ru3 O15 92.0(3) . .
O13 Ru3 O15 89.7(3) . .
O11 Ru3 O9 86.6(3) . .
O13 Ru3 O9 91.7(3) . .
O15 Ru3 O9 177.8(3) . .
O11 Ru3 N1 88.5(3) . .
O13 Ru3 N1 92.7(3) . .
O15 Ru3 N1 95.4(3) . .
O9 Ru3 N1 86.3(3) . .
O11 Ru3 Ru4 88.90(19) . .
O13 Ru3 Ru4 89.74(19) . .
O15 Ru3 Ru4 89.61(19) . .
O9 Ru3 Ru4 88.7(2) . .
N1 Ru3 Ru4 174.5(2) . .
O14 Ru4 O12 177.5(3) . .
O14 Ru4 O16 89.3(3) . .
O12 Ru4 O16 91.6(3) . .
O14 Ru4 O10 92.2(3) . .
O12 Ru4 O10 86.9(3) . .
O16 Ru4 O10 177.9(3) . .
O14 Ru4 N4 86.0(3) . 1_556
O12 Ru4 N4 96.3(3) . 1_556
O16 Ru4 N4 88.6(3) . 1_556
O10 Ru4 N4 93.0(3) . 1_556
O14 Ru4 Ru3 88.6(2) . .
O12 Ru4 Ru3 89.02(19) . .
O16 Ru4 Ru3 89.18(18) . .
O10 Ru4 Ru3 89.45(19) . .
N4 Ru4 Ru3 174.2(2) 1_556 .
C18 C17 C16 106.8(12) . .
C16 C17 C18B 112.1(15) . .
C18 C17 H17A 110.4 . .
C16 C17 H17A 110.4 . .
C18 C17 H17B 110.4 . .
C16 C17 H17B 110.4 . .
H17A C17 H17B 108.6 . .
C16 C17 H17C 109.2 . .
C18B C17 H17C 109.2 . .
C16 C17 H17D 109.2 . .
C18B C17 H17D 109.2 . .
H17C C17 H17D 107.9 . .
C17 C18 H18 109.5 . .
C17 C18 H18A 109.5 . .
H18 C18 H18A 109.5 . .
C17 C18 H18B 109.5 . .
H18 C18 H18B 109.5 . .
H18A C18 H18B 109.5 . .
C17 C18B H18C 109.5 . .
C17 C18B H18D 109.5 . .
H18C C18B H18D 109.5 . .
C17 C18B H18E 109.5 . .
H18C C18B H18E 109.5 . .
H18D C18B H18E 109.5 . .
C19 O13 Ru3 119.3(6) . .
C19 O14 Ru4 120.2(7) . .
O13 C19 O14 122.1(9) . .
O13 C19 C20 119.0(9) . .
O14 C19 C20 119.0(9) . .
C19 C20 C21B 116.8(14) . .
C19 C20 C21 111.4(13) . .
C19 C20 H20A 109.3 . .
C21 C20 H20A 109.3 . .
C19 C20 H20B 109.3 . .
C21 C20 H20B 109.3 . .
H20A C20 H20B 108.0 . .
C19 C20 H20C 108.1 . .
C21B C20 H20C 108.1 . .
C19 C20 H20D 108.1 . .
C21B C20 H20D 108.1 . .
H20C C20 H20D 107.3 . .
C20 C21 H21 109.5 . .
C20 C21 H21A 109.5 . .
H21 C21 H21A 109.5 . .
C20 C21 H21B 109.5 . .
H21 C21 H21B 109.5 . .
H21A C21 H21B 109.5 . .
C20 C21B H21C 109.5 . .
C20 C21B H21D 109.5 . .
H21C C21B H21D 109.5 . .
C20 C21B H21E 109.5 . .
H21C C21B H21E 109.5 . .
H21D C21B H21E 109.5 . .
C22 O15 Ru3 119.3(6) . .
C22 O16 Ru4 120.0(7) . .
O16 C22 O15 121.9(10) . .
O16 C22 C23 118.6(10) . .
O15 C22 C23 119.4(9) . .
C22 C23 C24 111.6(10) . .
C22 C23 H23 109.3 . .
C24 C23 H23 109.3 . .
C22 C23 H23A 109.3 . .
C24 C23 H23A 109.3 . .
H23 C23 H23A 108.0 . .
C23 C24 H24 109.5 . .
C23 C24 H24A 109.5 . .
H24 C24 H24A 109.5 . .
C23 C24 H24B 109.5 . .
H24 C24 H24B 109.5 . .
H24A C24 H24B 109.5 . .
C26 Pd1 C26 180.0 . 2_656
C26 Pd1 C25 89.2(4) . 2_656
C26 Pd1 C25 90.8(4) 2_656 2_656
C26 Pd1 C25 90.8(4) . .
C26 Pd1 C25 89.2(4) 2_656 .
C25 Pd1 C25 180.0 2_656 .
N1 C25 Pd1 176.3(9) . .
C25 N1 Ru3 157.2(8) . .
N2 C26 Pd1 173.3(10) . .
C26 N2 Ru1 148.2(8) . .
C27 Pd2 C27 180.0 . 2_565
C27 Pd2 C28 89.7(4) . 2_565
C27 Pd2 C28 90.3(4) 2_565 2_565
C27 Pd2 C28 90.3(4) . .
C27 Pd2 C28 89.7(4) 2_565 .
C28 Pd2 C28 180.0 2_565 .
N3 C27 Pd2 177.0(10) . .
C27 N3 Ru2 156.3(8) . .
N4 C28 Pd2 173.0(9) . .
C28 N4 Ru4 153.5(8) . 1_554
C13 O9 Ru3 120.5(8) . .
C13 O10 Ru4 119.6(6) . .
O9 C13 O10 121.5(10) . .
O9 C13 C14 119.1(10) . .
O10 C13 C14 119.3(9) . .
C15 C14 C13 115.9(13) . .
C15D C14 C13 112.0(15) . .
C15 C14 H14A 108.3 . .
C13 C14 H14A 108.3 . .
C15 C14 H14B 108.3 . .
C13 C14 H14B 108.3 . .
H14A C14 H14B 107.4 . .
C15D C14 H14C 109.2 . .
C13 C14 H14C 109.2 . .
C15D C14 H14D 109.2 . .
C13 C14 H14D 109.2 . .
H14C C14 H14D 107.9 . .
C14 C15 H15 109.5 . .
C14 C15 H15A 109.5 . .
H15 C15 H15A 109.5 . .
C14 C15 H15B 109.5 . .
H15 C15 H15B 109.5 . .
H15A C15 H15B 109.5 . .
C14 C15D H15C 109.5 . .
C14 C15D H15D 109.5 . .
H15C C15D H15D 109.5 . .
C14 C15D H15E 109.5 . .
H15C C15D H15E 109.5 . .
H15D C15D H15E 109.5 . .
C16 O11 Ru3 121.1(7) . .
C16 O12 Ru4 120.4(6) . .
O12 C16 O11 120.0(10) . .
O12 C16 C17 118.9(8) . .
O11 C16 C17 121.1(9) . .

loop_
_geom_bond_atom_site_label_1
_geom_bond_atom_site_label_2
_geom_bond_distance
_geom_bond_site_symmetry_2
Ru1 O3 2.013(6) .
Ru1 O1 2.020(7) .
Ru1 O5 2.030(8) .
Ru1 O7 2.031(7) .
Ru1 N2 2.273(9) .
Ru1 Ru2 2.2796(12) .
Ru2 O6 2.013(8) .
Ru2 O4 2.015(7) .
Ru2 O2 2.030(8) .
Ru2 O8 2.036(7) .
Ru2 N3 2.252(8) .
O1 C1 1.279(11) .
C1 O2 1.254(13) .
C1 C2 1.504(15) .
C2 C3 1.520(13) .
C2 H2 0.9900 .
C2 H2A 0.9900 .
C3 H3 0.9800 .
C3 H3A 0.9800 .
C3 H3B 0.9800 .
O3 C4 1.283(12) .
O4 C4 1.269(13) .
C4 C5 1.488(14) .
C5 C6 1.44(2) .
C5 C6B 1.58(3) .
C5 H5A 0.9900 .
C5 H5B 0.9900 .
C5 H5C 0.9900 .
C5 H5D 0.9900 .
C6 H6 0.9800 .
C6 H6A 0.9800 .
C6 H6B 0.9800 .
C6B H6C 0.9800 .
C6B H6D 0.9800 .
C6B H6E 0.9800 .
O5 C7 1.261(12) .
C7 O6 1.280(11) .
C7 C8 1.514(15) .
C8 C9 1.523(13) .
C8 H8 0.9900 .
C8 H8A 0.9900 .
C9 H9 0.9800 .
C9 H9A 0.9800 .
C9 H9B 0.9800 .
O7 C10 1.258(12) .
O8 C10 1.276(11) .
C10 C11 1.493(13) .
C11 C12 1.513(15) .
C11 H11 0.9900 .
C11 H11A 0.9900 .
C12 H12 0.9800 .
C12 H12A 0.9800 .
C12 H12B 0.9800 .
Ru3 O11 2.007(8) .
Ru3 O13 2.010(7) .
Ru3 O15 2.015(7) .
Ru3 O9 2.021(7) .
Ru3 N1 2.247(8) .
Ru3 Ru4 2.2823(11) .
Ru4 O14 2.013(7) .
Ru4 O12 2.017(7) .
Ru4 O16 2.019(7) .
Ru4 O10 2.022(7) .
Ru4 N4 2.267(8) 1_556
C17 C18 1.47(2) .
C17 C16 1.483(14) .
C17 C18B 1.56(4) .
C17 H17A 0.9900 .
C17 H17B 0.9900 .
C17 H17C 0.9900 .
C17 H17D 0.9900 .
C18 H18 0.9800 .
C18 H18A 0.9800 .
C18 H18B 0.9800 .
C18B H18C 0.9800 .
C18B H18D 0.9800 .
C18B H18E 0.9800 .
O13 C19 1.269(12) .
O14 C19 1.274(12) .
C19 C20 1.487(14) .
C20 C21B 1.50(3) .
C20 C21 1.52(3) .
C20 H20A 0.9900 .
C20 H20B 0.9900 .
C20 H20C 0.9900 .
C20 H20D 0.9900 .
C21 H21 0.9800 .
C21 H21A 0.9800 .
C21 H21B 0.9800 .
C21B H21C 0.9800 .
C21B H21D 0.9800 .
C21B H21E 0.9800 .
O15 C22 1.292(13) .
O16 C22 1.270(11) .
C22 C23 1.485(15) .
C23 C24 1.510(14) .
C23 H23 0.9900 .
C23 H23A 0.9900 .
C24 H24 0.9800 .
C24 H24A 0.9800 .
C24 H24B 0.9800 .
Pd1 C26 2.000(10) .
Pd1 C26 2.000(10) 2_656
Pd1 C25 2.007(11) 2_656
Pd1 C25 2.007(11) .
C25 N1 1.142(13) .
C26 N2 1.141(12) .
Pd2 C27 1.984(9) .
Pd2 C27 1.984(9) 2_565
Pd2 C28 2.007(10) 2_565
Pd2 C28 2.007(10) .
C27 N3 1.149(12) .
C28 N4 1.140(12) .
O9 C13 1.268(11) .
O10 C13 1.272(13) .
C13 C14 1.480(16) .
C14 C15 1.39(3) .
C14 C15D 1.48(3) .
C14 H14A 0.9900 .
C14 H14B 0.9900 .
C14 H14C 0.9900 .
C14 H14D 0.9900 .
C15 H15 0.9800 .
C15 H15A 0.9800 .
C15 H15B 0.9800 .
C15D H15C 0.9800 .
C15D H15D 0.9800 .
C15D H15E 0.9800 .
O11 C16 1.277(11) .
O12 C16 1.275(12) .

loop_
_geom_torsion_atom_site_label_1
_geom_torsion_atom_site_label_2
_geom_torsion_atom_site_label_3
_geom_torsion_atom_site_label_4
_geom_torsion
Ru1 O1 C1 O2 3.8(13)
Ru1 O1 C1 C2 -173.6(7)
O1 C1 O2 Ru2 -5.3(13)
C2 C1 O2 Ru2 172.2(6)
O2 C1 C2 C3 -87.8(12)
O1 C1 C2 C3 89.7(11)
Ru2 O4 C4 O3 2.9(16)
Ru2 O4 C4 C5 -175.9(8)
Ru1 O3 C4 O4 -3.7(16)
Ru1 O3 C4 C5 175.2(8)
O4 C4 C5 C6 12(2)
O3 C4 C5 C6 -166.5(15)
O4 C4 C5 C6B 76.6(19)
O3 C4 C5 C6B -102.2(17)
Ru1 O5 C7 O6 4.1(13)
Ru1 O5 C7 C8 -173.6(6)
O5 C7 O6 Ru2 -4.9(13)
C8 C7 O6 Ru2 172.8(6)
O5 C7 C8 C9 84.3(12)
O6 C7 C8 C9 -93.5(11)
Ru1 O7 C10 O8 -1.6(14)
Ru1 O7 C10 C11 172.1(7)
Ru2 O8 C10 O7 1.3(14)
Ru2 O8 C10 C11 -172.6(7)
O7 C10 C11 C12 -95.4(13)
O8 C10 C11 C12 78.7(12)
Ru3 O13 C19 O14 -2.3(13)
Ru3 O13 C19 C20 176.4(7)
Ru4 O14 C19 O13 2.4(14)
Ru4 O14 C19 C20 -176.3(7)
O13 C19 C20 C21B -157.7(17)
O14 C19 C20 C21B 21(2)
O13 C19 C20 C21 -117.3(15)
O14 C19 C20 C21 61.5(16)
Ru4 O16 C22 O15 0.6(13)
Ru4 O16 C22 C23 177.2(7)
Ru3 O15 C22 O16 -0.1(13)
Ru3 O15 C22 C23 -176.7(7)
O16 C22 C23 C24 -94.3(12)
O15 C22 C23 C24 82.5(12)
Ru3 O9 C13 O10 6.5(14)
Ru3 O9 C13 C14 -170.1(8)
Ru4 O10 C13 O9 -5.8(14)
Ru4 O10 C13 C14 170.8(8)
O9 C13 C14 C15 15(2)
O10 C13 C14 C15 -162.1(16)
O9 C13 C14 C15D 78.0(18)
O10 C13 C14 C15D -98.7(18)
Ru4 O12 C16 O11 9.0(13)
Ru4 O12 C16 C17 -168.5(8)
Ru3 O11 C16 O12 -8.1(14)
Ru3 O11 C16 C17 169.3(8)
C18 C17 C16 O12 92.2(15)
C18B C17 C16 O12 158.0(19)
C18 C17 C16 O11 -85.2(15)
C18B C17 C16 O11 -20(2)
